data_7240902
loop_
_publ_author_name
'AL-Fayaad, Hydar'
'Arachchige, Kasun'
'Clegg, Jack Kay'

_publ_section_title
;
 A heterofunctional ligand approach for the preparation of high
 connectivity coordination polymers: combining a &#x201C;bridge&#x201D;
 and &#x201C;pillar&#x201D; in one ligand
;
_journal_name_full CrystEngComm
_journal_paper_doi 10.1039/D0CE01020K
_journal_year 2020
_chemical_formula_moiety 'C12 H12 Br2 O4'
_chemical_formula_sum 'C12 H12 Br2 O4'
_chemical_formula_weight 380.04
_space_group_crystal_system monoclinic
_space_group_IT_number 14
_space_group_name_Hall '-P 2ybc'
_space_group_name_H-M_alt 'P 1 21/c 1'
_atom_sites_solution_hydrogens geom
_atom_sites_solution_primary dual
_audit_creation_date 2020-06-10
_audit_creation_method
;
Olex2 1.2
(compiled 2018.05.29 svn.r3508 for OlexSys, GUI svn.r5506)
;
_audit_update_record
;
2020-06-10 deposited with the CCDC.	2020-07-20 downloaded from the CCDC.
;
_cell_angle_alpha 90
_cell_angle_beta 117.188(3)
_cell_angle_gamma 90
_cell_formula_units_Z 2
_cell_length_a 10.0468(3)
_cell_length_b 7.6582(2)
_cell_length_c 9.6509(2)
_cell_measurement_reflns_used 14777
_cell_measurement_temperature 190(2)
_cell_measurement_theta_max 32.2690
_cell_measurement_theta_min 3.4800
_cell_volume 660.50(3)
_computing_molecular_graphics 'Olex2 (Dolomanov et al., 2009)'
_computing_publication_material 'Olex2 (Dolomanov et al., 2009)'
_computing_structure_refinement 'ShelXL (Sheldrick, 2015)'
_computing_structure_solution 'ShelXT (Sheldrick, 2015)'
_diffrn_ambient_temperature 190(2)
_diffrn_detector 'CCD plate'
_diffrn_measured_fraction_theta_full 0.999
_diffrn_measured_fraction_theta_max 0.993
_diffrn_measurement_device_type 'Xcalibur, Sapphire3, Gemini ultra'
_diffrn_radiation_type MoK\a
_diffrn_radiation_wavelength 0.71073
_diffrn_reflns_av_R_equivalents 0.0439
_diffrn_reflns_av_unetI/netI 0.0150
_diffrn_reflns_Laue_measured_fraction_full 0.999
_diffrn_reflns_Laue_measured_fraction_max 0.993
_diffrn_reflns_limit_h_max 14
_diffrn_reflns_limit_h_min -14
_diffrn_reflns_limit_k_max 11
_diffrn_reflns_limit_k_min -11
_diffrn_reflns_limit_l_max 14
_diffrn_reflns_limit_l_min -14
_diffrn_reflns_number 48241
_diffrn_reflns_point_group_measured_fraction_full 0.999
_diffrn_reflns_point_group_measured_fraction_max 0.993
_diffrn_reflns_theta_full 25.242
_diffrn_reflns_theta_max 32.025
_diffrn_reflns_theta_min 3.504
_diffrn_source 'fine-focus sealed X-ray tube'
_diffrn_source_type 'Enhance (Mo) X-ray Source'
_exptl_absorpt_coefficient_mu 6.139
_exptl_absorpt_correction_T_max 1.00000
_exptl_absorpt_correction_T_min 0.26910
_exptl_absorpt_correction_type multi-scan
_exptl_absorpt_process_details
;
CrysAlisPro, Agilent Technologies,
Version 1.171.37.31 (release 14-01-2014 CrysAlis171 .NET)
(compiled Jan 14 2014,18:38:05)
Empirical absorption correction using spherical harmonics,
 implemented in SCALE3 ABSPACK scaling algorithm.
;
_exptl_crystal_colour colourless
_exptl_crystal_colour_primary colourless
_exptl_crystal_density_diffrn 1.911
_exptl_crystal_description plate
_exptl_crystal_F_000 372
_exptl_crystal_size_max 0.55
_exptl_crystal_size_mid 0.43
_exptl_crystal_size_min 0.14
_exptl_transmission_factor_max 32.3860
_exptl_transmission_factor_min 3.5036
_refine_diff_density_max 0.539
_refine_diff_density_min -1.094
_refine_diff_density_rms 0.130
_refine_ls_extinction_method none
_refine_ls_goodness_of_fit_ref 1.117
_refine_ls_hydrogen_treatment constr
_refine_ls_matrix_type full
_refine_ls_number_parameters 83
_refine_ls_number_reflns 2280
_refine_ls_number_restraints 0
_refine_ls_restrained_S_all 1.117
_refine_ls_R_factor_all 0.0396
_refine_ls_R_factor_gt 0.0323
_refine_ls_shift/su_max 0.000
_refine_ls_shift/su_mean 0.000
_refine_ls_structure_factor_coef Fsqd
_refine_ls_weighting_details 'w=1/[\s^2^(Fo^2^)+(0.0334P)^2^+0.9271P] where P=(Fo^2^+2Fc^2^)/3'
_refine_ls_weighting_scheme calc
_refine_ls_wR_factor_gt 0.0744
_refine_ls_wR_factor_ref 0.0794
_reflns_Friedel_coverage 0.000
_reflns_number_gt 2030
_reflns_number_total 2280
_reflns_threshold_expression 'I > 2\s(I)'
_cod_data_source_file d0ce01020k1.cif
_cod_data_source_block 4
_cod_database_code 7240902
_shelxl_version_number 2013-4
_shelx_space_group_comment
;
The symmetry employed for this shelxl refinement is uniquely defined
by the following loop, which should always be used as a source of
symmetry information in preference to the above space-group names.
They are only intended as comments.
;
_shelx_estimated_absorpt_t_max 0.480
_shelx_estimated_absorpt_t_min 0.133
_olex2_refinement_description
;
1. Fixed Uiso
 At 1.2 times of:
  All C(H) groups, All C(H,H) groups
 At 1.5 times of:
  All C(H,H,H) groups
2.a Secondary CH2 refined with riding coordinates:
 C5(H5A,H5B)
2.b Aromatic/amide H refined with riding coordinates:
 C1(H1)
2.c Idealised Me refined as rotating group:
 C6(H6A,H6B,H6C)
;
_olex2_submission_special_instructions 'No special instructions were received'

loop_
_space_group_symop_operation_xyz
'x, y, z'
'-x, y+1/2, -z+1/2'
'-x, -y, -z'
'x, -y-1/2, z-1/2'

loop_
_atom_site_label
_atom_site_type_symbol
_atom_site_fract_x
_atom_site_fract_y
_atom_site_fract_z
_atom_site_U_iso_or_equiv
_atom_site_adp_type
_atom_site_occupancy
_atom_site_site_symmetry_order
_atom_site_calc_flag
_atom_site_refinement_flags_posn
_atom_site_refinement_flags_adp
_atom_site_refinement_flags_occupancy
_atom_site_disorder_assembly
_atom_site_disorder_group
O2 O 0.60392(17) -0.0736(2) 0.31224(19) 0.0253(3) Uani 1 1 d . . . . .
O1 O 0.6764(2) -0.1564(3) 0.1339(2) 0.0333(4) Uani 1 1 d . . . . .
C3 C 0.8575(2) -0.0441(3) 0.3811(2) 0.0178(3) Uani 1 1 d . . . . .
C1 C 1.1067(2) 0.0687(3) 0.4621(2) 0.0193(4) Uani 1 1 d . . . . .
H1 H 1.1793 0.1162 0.4354 0.023 Uiso 1 1 calc R . . . .
C4 C 0.7047(2) -0.0978(3) 0.2600(2) 0.0198(4) Uani 1 1 d . . . . .
C2 C 0.9661(2) 0.0244(3) 0.3452(2) 0.0184(3) Uani 1 1 d . . . . .
C5 C 0.4501(2) -0.1217(4) 0.2057(3) 0.0280(4) Uani 1 1 d . . . . .
H5A H 0.4471 -0.2380 0.1596 0.034 Uiso 1 1 calc R . . . .
H5B H 0.4055 -0.0352 0.1204 0.034 Uiso 1 1 calc R . . . .
C6 C 0.3653(3) -0.1248(4) 0.2998(3) 0.0342(5) Uani 1 1 d . . . . .
H6A H 0.4098 -0.2119 0.3829 0.051 Uiso 1 1 calc GR . . . .
H6B H 0.2606 -0.1552 0.2320 0.051 Uiso 1 1 calc GR . . . .
H6C H 0.3703 -0.0094 0.3458 0.051 Uiso 1 1 calc GR . . . .
Br1 Br 0.93289(3) 0.06466(3) 0.13843(2) 0.02899(8) Uani 1 1 d . . . . .

loop_
_atom_site_aniso_label
_atom_site_aniso_U_11
_atom_site_aniso_U_22
_atom_site_aniso_U_33
_atom_site_aniso_U_23
_atom_site_aniso_U_13
_atom_site_aniso_U_12
O2 0.0131(6) 0.0404(9) 0.0221(7) -0.0047(6) 0.0077(5) -0.0027(6)
O1 0.0249(8) 0.0500(11) 0.0266(8) -0.0142(8) 0.0132(6) -0.0088(7)
C3 0.0136(8) 0.0212(9) 0.0189(8) 0.0000(7) 0.0076(6) 0.0008(6)
C1 0.0168(8) 0.0228(9) 0.0192(8) 0.0006(7) 0.0090(7) -0.0017(7)
C4 0.0172(8) 0.0225(9) 0.0201(8) -0.0010(7) 0.0089(7) -0.0012(7)
C2 0.0169(8) 0.0222(9) 0.0166(8) 0.0015(6) 0.0081(6) -0.0010(7)
C5 0.0150(8) 0.0419(13) 0.0227(9) -0.0008(9) 0.0049(7) -0.0058(9)
C6 0.0201(10) 0.0506(15) 0.0346(12) -0.0037(11) 0.0148(9) -0.0057(10)
Br1 0.02564(12) 0.04428(15) 0.01765(11) 0.00301(8) 0.01043(8) -0.00603(9)

loop_
_atom_type_symbol
_atom_type_description
_atom_type_scat_dispersion_real
_atom_type_scat_dispersion_imag
_atom_type_scat_source
C C 0.0033 0.0016 'International Tables Vol C Tables 4.2.6.8 and 6.1.1.4'
H H 0.0000 0.0000 'International Tables Vol C Tables 4.2.6.8 and 6.1.1.4'
Br Br -0.2901 2.4595 'International Tables Vol C Tables 4.2.6.8 and 6.1.1.4'
O O 0.0106 0.0060 'International Tables Vol C Tables 4.2.6.8 and 6.1.1.4'

loop_
_geom_angle_atom_site_label_1
_geom_angle_atom_site_label_2
_geom_angle_atom_site_label_3
_geom_angle
_geom_angle_site_symmetry_1
_geom_angle_site_symmetry_3
_geom_angle_publ_flag
C4 O2 C5 116.17(17) . . ?
C1 C3 C4 118.18(18) 3_756 . ?
C2 C3 C1 118.50(17) . 3_756 ?
C2 C3 C4 123.30(18) . . ?
C2 C1 C3 120.69(18) . 3_756 ?
O2 C4 C3 110.48(17) . . ?
O1 C4 O2 124.37(19) . . ?
O1 C4 C3 125.15(19) . . ?
C3 C2 Br1 122.98(14) . . ?
C1 C2 C3 120.81(18) . . ?
C1 C2 Br1 116.21(15) . . ?
O2 C5 C6 106.78(19) . . ?

loop_
_geom_bond_atom_site_label_1
_geom_bond_atom_site_label_2
_geom_bond_distance
_geom_bond_site_symmetry_2
_geom_bond_publ_flag
O2 C4 1.335(3) . ?
O2 C5 1.459(3) . ?
O1 C4 1.202(3) . ?
C3 C1 1.398(3) 3_756 ?
C3 C4 1.501(3) . ?
C3 C2 1.391(3) . ?
C1 C3 1.398(3) 3_756 ?
C1 C2 1.388(3) . ?
C2 Br1 1.8916(19) . ?
C5 C6 1.502(3) . ?
